data_7218382
loop_
_publ_author_name
'Pan, ShiLie'
'Wang, Zheng'
'Jing, Qun'
'Zhang, Min'
'Dong, Xiaoyu'
'Yang, Zhihua'

_publ_section_title
;
 Cs4Mg3CaF12: Structural Transition Derived from the Partial Substitution
 of Mg2+ with Ca2+
;
_journal_name_full 'RSC Adv.'
_journal_paper_doi 10.1039/C4RA07819E
_journal_year 2014
_chemical_formula_sum 'Ca Cs4 F12 Mg3'
_chemical_formula_weight 872.65
_chemical_name_systematic
; 
 ? 
;
_space_group_IT_number 166
_symmetry_cell_setting trigonal
_symmetry_space_group_name_Hall '-R 3 2"'
_symmetry_space_group_name_H-M 'R -3 m :H'
_atom_sites_solution_primary direct
_atom_sites_solution_secondary difmap
_audit_creation_method SHELXL-97
_cell_angle_alpha 90.00
_cell_angle_beta 90.00
_cell_angle_gamma 120.00
_cell_formula_units_Z 3
_cell_length_a 6.2196(9)
_cell_length_b 6.2196(9)
_cell_length_c 29.812(9)
_cell_measurement_reflns_used 1531
_cell_measurement_temperature 293(2)
_cell_measurement_theta_max 27.54
_cell_measurement_theta_min 3.84
_cell_volume 998.7(4)
_computing_cell_refinement 'Bruker SAINT'
_computing_data_collection 'Bruker APEX2'
_computing_data_reduction 'Bruker SAINT'
_computing_molecular_graphics 'Bruker SHELXTL'
_computing_publication_material 'Bruker SHELXTL'
_computing_structure_refinement 'SHELXL-97 (Sheldrick, 1997)'
_computing_structure_solution 'SHELXS-97 (Sheldrick, 1990)'
_diffrn_ambient_temperature 293(2)
_diffrn_measured_fraction_theta_full 0.997
_diffrn_measured_fraction_theta_max 0.997
_diffrn_measurement_device_type 'Bruker APEX-II CCD'
_diffrn_measurement_method '\f and \w scans'
_diffrn_radiation_monochromator graphite
_diffrn_radiation_source 'fine-focus sealed tube'
_diffrn_radiation_type MoK\a
_diffrn_radiation_wavelength 0.71073
_diffrn_reflns_av_R_equivalents 0.0183
_diffrn_reflns_av_sigmaI/netI 0.0112
_diffrn_reflns_limit_h_max 7
_diffrn_reflns_limit_h_min -8
_diffrn_reflns_limit_k_max 8
_diffrn_reflns_limit_k_min -5
_diffrn_reflns_limit_l_max 37
_diffrn_reflns_limit_l_min -38
_diffrn_reflns_number 2049
_diffrn_reflns_theta_full 27.56
_diffrn_reflns_theta_max 27.56
_diffrn_reflns_theta_min 3.84
_diffrn_standards_number 0
_exptl_absorpt_coefficient_mu 11.512
_exptl_absorpt_correction_T_max 0.746
_exptl_absorpt_correction_T_min 0.645
_exptl_absorpt_correction_type numerical
_exptl_absorpt_process_details face-indexed
_exptl_crystal_colour colorless
_exptl_crystal_density_diffrn 4.353
_exptl_crystal_density_method 'not measured'
_exptl_crystal_description block
_exptl_crystal_F_000 1152
_exptl_crystal_size_max 0.145
_exptl_crystal_size_mid 0.13
_exptl_crystal_size_min 0.097
_refine_diff_density_max 0.546
_refine_diff_density_min -0.576
_refine_diff_density_rms 0.093
_refine_ls_extinction_coef 0.00103(5)
_refine_ls_extinction_expression Fc^*^=kFc[1+0.001xFc^2^\l^3^/sin(2\q)]^-1/4^
_refine_ls_extinction_method SHELXL
_refine_ls_goodness_of_fit_ref 1.202
_refine_ls_matrix_type full
_refine_ls_number_parameters 27
_refine_ls_number_reflns 329
_refine_ls_number_restraints 0
_refine_ls_restrained_S_all 1.202
_refine_ls_R_factor_all 0.0123
_refine_ls_R_factor_gt 0.0110
_refine_ls_shift/su_max 0.000
_refine_ls_shift/su_mean 0.000
_refine_ls_structure_factor_coef Fsqd
_refine_ls_weighting_details 'calc w=1/[\s^2^(Fo^2^)+(0.0087P)^2^+3.0175P] where P=(Fo^2^+2Fc^2^)/3'
_refine_ls_weighting_scheme calc
_refine_ls_wR_factor_gt 0.0247
_refine_ls_wR_factor_ref 0.0256
_reflns_number_gt 313
_reflns_number_total 329
_reflns_threshold_expression >2sigma(I)
_cod_data_source_file c4ra07819e2.cif
_cod_data_source_block 3333
_cod_original_sg_symbol_H-M R-3m
_cod_database_code 7218382

loop_
_symmetry_equiv_pos_as_xyz
'x, y, z'
'-y, x-y, z'
'-x+y, -x, z'
'y, x, -z'
'-x, -x+y, -z'
'x-y, -y, -z'
'x+2/3, y+1/3, z+1/3'
'-y+2/3, x-y+1/3, z+1/3'
'-x+y+2/3, -x+1/3, z+1/3'
'y+2/3, x+1/3, -z+1/3'
'-x+2/3, -x+y+1/3, -z+1/3'
'x-y+2/3, -y+1/3, -z+1/3'
'x+1/3, y+2/3, z+2/3'
'-y+1/3, x-y+2/3, z+2/3'
'-x+y+1/3, -x+2/3, z+2/3'
'y+1/3, x+2/3, -z+2/3'
'-x+1/3, -x+y+2/3, -z+2/3'
'x-y+1/3, -y+2/3, -z+2/3'
'-x, -y, -z'
'y, -x+y, -z'
'x-y, x, -z'
'-y, -x, z'
'x, x-y, z'
'-x+y, y, z'
'-x+2/3, -y+1/3, -z+1/3'
'y+2/3, -x+y+1/3, -z+1/3'
'x-y+2/3, x+1/3, -z+1/3'
'-y+2/3, -x+1/3, z+1/3'
'x+2/3, x-y+1/3, z+1/3'
'-x+y+2/3, y+1/3, z+1/3'
'-x+1/3, -y+2/3, -z+2/3'
'y+1/3, -x+y+2/3, -z+2/3'
'x-y+1/3, x+2/3, -z+2/3'
'-y+1/3, -x+2/3, z+2/3'
'x+1/3, x-y+2/3, z+2/3'
'-x+y+1/3, y+2/3, z+2/3'

loop_
_atom_site_label
_atom_site_type_symbol
_atom_site_fract_x
_atom_site_fract_y
_atom_site_fract_z
_atom_site_U_iso_or_equiv
_atom_site_adp_type
_atom_site_occupancy
_atom_site_symmetry_multiplicity
_atom_site_calc_flag
_atom_site_refinement_flags
Cs1 Cs 0.0000 0.0000 0.131513(10) 0.01625(11) Uani 1 6 d S
Cs2 Cs 0.6667 0.3333 0.050278(10) 0.01415(11) Uani 1 6 d S
Mg1 Mg 0.3333 0.6667 0.1667 0.0110(5) Uani 1 12 d S
Mg2 Mg 0.3333 0.6667 0.07507(5) 0.0102(3) Uani 1 6 d S
Ca1 Ca 0.0000 0.0000 0.0000 0.0114(3) Uani 1 12 d S
F1 F 0.17524(15) 0.3505(3) 0.04161(5) 0.0173(4) Uani 1 2 d S
F2 F 0.0570(3) 0.52851(15) 0.12313(5) 0.0149(4) Uani 1 2 d S

loop_
_atom_site_aniso_label
_atom_site_aniso_U_11
_atom_site_aniso_U_22
_atom_site_aniso_U_33
_atom_site_aniso_U_23
_atom_site_aniso_U_13
_atom_site_aniso_U_12
Cs1 0.01501(13) 0.01501(13) 0.01873(19) 0.000 0.000 0.00750(7)
Cs2 0.01344(13) 0.01344(13) 0.01555(18) 0.000 0.000 0.00672(6)
Mg1 0.0121(7) 0.0121(7) 0.0087(10) 0.000 0.000 0.0061(3)
Mg2 0.0109(5) 0.0109(5) 0.0087(7) 0.000 0.000 0.0054(2)
Ca1 0.0117(4) 0.0117(4) 0.0108(6) 0.000 0.000 0.0059(2)
F1 0.0181(7) 0.0157(9) 0.0172(9) -0.0040(7) -0.0020(3) 0.0078(4)
F2 0.0116(8) 0.0171(7) 0.0141(8) -0.0004(3) -0.0009(6) 0.0058(4)

loop_
_atom_type_symbol
_atom_type_description
_atom_type_scat_dispersion_real
_atom_type_scat_dispersion_imag
_atom_type_scat_source
Cs Cs -0.3680 2.1192 'International Tables Vol C Tables 4.2.6.8 and 6.1.1.4'
F F 0.0171 0.0103 'International Tables Vol C Tables 4.2.6.8 and 6.1.1.4'
Mg Mg 0.0486 0.0363 'International Tables Vol C Tables 4.2.6.8 and 6.1.1.4'
Ca Ca 0.2262 0.3064 'International Tables Vol C Tables 4.2.6.8 and 6.1.1.4'

loop_
_geom_angle_atom_site_label_1
_geom_angle_atom_site_label_2
_geom_angle_atom_site_label_3
_geom_angle
_geom_angle_site_symmetry_1
_geom_angle_site_symmetry_3
F2 Cs1 F2 119.371(8) 2 .
F2 Cs1 F2 119.371(8) 2 3
F2 Cs1 F2 119.371(8) . 3
F2 Cs1 F2 165.49(6) 2 2_665
F2 Cs1 F2 48.55(6) . 2_665
F2 Cs1 F2 71.02(6) 3 2_665
F2 Cs1 F2 48.55(6) 2 3_455
F2 Cs1 F2 71.02(6) . 3_455
F2 Cs1 F2 165.49(6) 3 3_455
F2 Cs1 F2 119.371(8) 2_665 3_455
F2 Cs1 F2 71.02(6) 2 1_545
F2 Cs1 F2 165.49(6) . 1_545
F2 Cs1 F2 48.55(6) 3 1_545
F2 Cs1 F2 119.371(8) 2_665 1_545
F2 Cs1 F2 119.371(8) 3_455 1_545
F2 Cs1 F2 97.17(3) 2 26_445
F2 Cs1 F2 126.873(15) . 26_445
F2 Cs1 F2 56.86(5) 3 26_445
F2 Cs1 F2 97.17(3) 2_665 26_445
F2 Cs1 F2 126.873(15) 3_455 26_445
F2 Cs1 F2 56.86(5) 1_545 26_445
F2 Cs1 F2 126.873(15) 2 27
F2 Cs1 F2 56.86(5) . 27
F2 Cs1 F2 97.17(3) 3 27
F2 Cs1 F2 56.86(5) 2_665 27
F2 Cs1 F2 97.17(3) 3_455 27
F2 Cs1 F2 126.873(15) 1_545 27
F2 Cs1 F2 70.62(5) 26_445 27
F2 Cs1 F2 56.86(5) 2 25_455
F2 Cs1 F2 97.17(3) . 25_455
F2 Cs1 F2 126.873(15) 3 25_455
F2 Cs1 F2 126.873(15) 2_665 25_455
F2 Cs1 F2 56.86(5) 3_455 25_455
F2 Cs1 F2 97.17(3) 1_545 25_455
F2 Cs1 F2 70.62(5) 26_445 25_455
F2 Cs1 F2 70.62(5) 27 25_455
F2 Cs1 F1 53.98(4) 2 2
F2 Cs1 F1 89.50(3) . 2
F2 Cs1 F1 113.66(4) 3 2
F2 Cs1 F1 113.66(4) 2_665 2
F2 Cs1 F1 53.98(4) 3_455 2
F2 Cs1 F1 89.50(3) 1_545 2
F2 Cs1 F1 143.224(19) 26_445 2
F2 Cs1 F1 143.223(19) 27 2
F2 Cs1 F1 102.97(4) 25_455 2
F2 Cs1 F1 89.50(3) 2 3
F2 Cs1 F1 113.66(4) . 3
F2 Cs1 F1 53.98(4) 3 3
F2 Cs1 F1 89.50(3) 2_665 3
F2 Cs1 F1 113.66(4) 3_455 3
F2 Cs1 F1 53.98(4) 1_545 3
F2 Cs1 F1 102.97(4) 26_445 3
F2 Cs1 F1 143.224(19) 27 3
F2 Cs1 F1 143.224(19) 25_455 3
F1 Cs1 F1 59.83(5) 2 3
F2 Cs1 F1 113.66(4) 2 .
F2 Cs1 F1 53.98(4) . .
F2 Cs1 F1 89.50(3) 3 .
F2 Cs1 F1 53.98(4) 2_665 .
F2 Cs1 F1 89.50(3) 3_455 .
F2 Cs1 F1 113.66(4) 1_545 .
F2 Cs1 F1 143.224(19) 26_445 .
F2 Cs1 F1 102.97(4) 27 .
F2 Cs1 F1 143.223(19) 25_455 .
F1 Cs1 F1 59.83(5) 2 .
F1 Cs1 F1 59.83(5) 3 .
F2 Cs2 F2 74.08(5) 1_655 3
F2 Cs2 F2 74.08(5) 1_655 2_665
F2 Cs2 F2 74.08(5) 3 2_665
F2 Cs2 F1 94.59(3) 1_655 2_655
F2 Cs2 F1 56.57(4) 3 2_655
F2 Cs2 F1 130.48(4) 2_665 2_655
F2 Cs2 F1 56.57(4) 1_655 1_655
F2 Cs2 F1 94.59(3) 3 1_655
F2 Cs2 F1 130.48(4) 2_665 1_655
F1 Cs2 F1 63.16(6) 2_655 1_655
F2 Cs2 F1 130.48(4) 1_655 3
F2 Cs2 F1 56.57(4) 3 3
F2 Cs2 F1 94.59(3) 2_665 3
F1 Cs2 F1 56.38(6) 2_655 3
F1 Cs2 F1 119.322(8) 1_655 3
F2 Cs2 F1 56.57(4) 1_655 3_665
F2 Cs2 F1 130.48(4) 3 3_665
F2 Cs2 F1 94.59(3) 2_665 3_665
F1 Cs2 F1 119.322(8) 2_655 3_665
F1 Cs2 F1 56.38(6) 1_655 3_665
F1 Cs2 F1 169.91(6) 3 3_665
F2 Cs2 F1 130.48(4) 1_655 .
F2 Cs2 F1 94.59(3) 3 .
F2 Cs2 F1 56.57(4) 2_665 .
F1 Cs2 F1 119.322(8) 2_655 .
F1 Cs2 F1 169.91(6) 1_655 .
F1 Cs2 F1 63.16(6) 3 .
F1 Cs2 F1 119.322(8) 3_665 .
F2 Cs2 F1 94.59(3) 1_655 2_665
F2 Cs2 F1 130.48(4) 3 2_665
F2 Cs2 F1 56.57(4) 2_665 2_665
F1 Cs2 F1 169.91(6) 2_655 2_665
F1 Cs2 F1 119.322(8) 1_655 2_665
F1 Cs2 F1 119.322(8) 3 2_665
F1 Cs2 F1 63.16(6) 3_665 2_665
F1 Cs2 F1 56.38(6) . 2_665
F2 Cs2 F1 115.25(4) 1_655 21_655
F2 Cs2 F1 115.25(4) 3 21_655
F2 Cs2 F1 167.80(4) 2_665 21_655
F1 Cs2 F1 58.81(5) 2_655 21_655
F1 Cs2 F1 58.81(5) 1_655 21_655
F1 Cs2 F1 85.07(3) 3 21_655
F1 Cs2 F1 85.07(3) 3_665 21_655
F1 Cs2 F1 113.14(2) . 21_655
F1 Cs2 F1 113.14(2) 2_665 21_655
F2 Cs2 F1 167.80(4) 1_655 20
F2 Cs2 F1 115.25(4) 3 20
F2 Cs2 F1 115.25(4) 2_665 20
F1 Cs2 F1 85.07(3) 2_655 20
F1 Cs2 F1 113.14(2) 1_655 20
F1 Cs2 F1 58.81(5) 3 20
F1 Cs2 F1 113.14(2) 3_665 20
F1 Cs2 F1 58.81(5) . 20
F1 Cs2 F1 85.07(3) 2_665 20
F1 Cs2 F1 54.42(5) 21_655 20
F2 Cs2 F1 115.25(4) 1_655 19_665
F2 Cs2 F1 167.80(4) 3 19_665
F2 Cs2 F1 115.25(4) 2_665 19_665
F1 Cs2 F1 113.14(2) 2_655 19_665
F1 Cs2 F1 85.07(3) 1_655 19_665
F1 Cs2 F1 113.14(2) 3 19_665
F1 Cs2 F1 58.81(5) 3_665 19_665
F1 Cs2 F1 85.07(3) . 19_665
F1 Cs2 F1 58.81(5) 2_665 19_665
F1 Cs2 F1 54.42(5) 21_655 19_665
F1 Cs2 F1 54.42(5) 20 19_665
F2 Mg1 F2 81.49(7) . 3_565
F2 Mg1 F2 81.49(7) . 2_665
F2 Mg1 F2 81.49(7) 3_565 2_665
F2 Mg1 F2 180.0 . 25_565
F2 Mg1 F2 98.51(7) 3_565 25_565
F2 Mg1 F2 98.51(7) 2_665 25_565
F2 Mg1 F2 98.51(7) . 27
F2 Mg1 F2 179.998(1) 3_565 27
F2 Mg1 F2 98.51(7) 2_665 27
F2 Mg1 F2 81.49(7) 25_565 27
F2 Mg1 F2 98.51(7) . 26_455
F2 Mg1 F2 98.51(7) 3_565 26_455
F2 Mg1 F2 180.0 2_665 26_455
F2 Mg1 F2 81.49(7) 25_565 26_455
F2 Mg1 F2 81.49(7) 27 26_455
F1 Mg2 F1 96.71(8) 3_565 .
F1 Mg2 F1 96.71(8) 3_565 2_665
F1 Mg2 F1 96.71(8) . 2_665
F1 Mg2 F2 92.28(5) 3_565 3_565
F1 Mg2 F2 166.45(10) . 3_565
F1 Mg2 F2 92.28(5) 2_665 3_565
F1 Mg2 F2 92.28(5) 3_565 .
F1 Mg2 F2 92.28(5) . .
F1 Mg2 F2 166.45(10) 2_665 .
F2 Mg2 F2 77.20(8) 3_565 .
F1 Mg2 F2 166.45(10) 3_565 2_665
F1 Mg2 F2 92.28(5) . 2_665
F1 Mg2 F2 92.28(5) 2_665 2_665
F2 Mg2 F2 77.20(8) 3_565 2_665
F2 Mg2 F2 77.20(8) . 2_665
F1 Ca1 F1 180.00(7) 19 .
F1 Ca1 F1 92.73(6) 19 21
F1 Ca1 F1 87.27(6) . 21
F1 Ca1 F1 87.27(6) 19 3
F1 Ca1 F1 92.73(6) . 3
F1 Ca1 F1 180.00(7) 21 3
F1 Ca1 F1 92.73(6) 19 20
F1 Ca1 F1 87.27(6) . 20
F1 Ca1 F1 92.73(6) 21 20
F1 Ca1 F1 87.27(6) 3 20
F1 Ca1 F1 87.27(6) 19 2
F1 Ca1 F1 92.73(6) . 2
F1 Ca1 F1 87.27(6) 21 2
F1 Ca1 F1 92.73(6) 3 2
F1 Ca1 F1 180.00(8) 20 2
Mg2 F1 Ca1 177.05(10) . .
Mg2 F1 Cs2 89.07(3) . 1_455
Ca1 F1 Cs2 91.19(3) . 1_455
Mg2 F1 Cs2 89.07(3) . .
Ca1 F1 Cs2 91.19(3) . .
Cs2 F1 Cs2 169.91(6) 1_455 .
Mg2 F1 Cs2 88.49(7) . 19_665
Ca1 F1 Cs2 88.56(5) . 19_665
Cs2 F1 Cs2 94.93(3) 1_455 19_665
Cs2 F1 Cs2 94.93(3) . 19_665
Mg2 F1 Cs1 94.80(7) . .
Ca1 F1 Cs1 88.15(5) . .
Cs2 F1 Cs1 85.14(3) 1_455 .
Cs2 F1 Cs1 85.14(3) . .
Cs2 F1 Cs1 176.71(6) 19_665 .
Mg1 F2 Mg2 85.00(7) . .
Mg1 F2 Cs2 175.16(8) . 1_455
Mg2 F2 Cs2 90.16(6) . 1_455
Mg1 F2 Cs1 91.23(3) . .
Mg2 F2 Cs1 97.23(3) . .
Cs2 F2 Cs1 89.38(3) 1_455 .
Mg1 F2 Cs1 91.23(3) . 1_565
Mg2 F2 Cs1 97.23(3) . 1_565
Cs2 F2 Cs1 89.38(3) 1_455 1_565
Cs1 F2 Cs1 165.49(6) . 1_565
Mg1 F2 Cs1 90.78(6) . 25_455
Mg2 F2 Cs1 175.78(8) . 25_455
Cs2 F2 Cs1 94.06(5) 1_455 25_455
Cs1 F2 Cs1 82.83(3) . 25_455
Cs1 F2 Cs1 82.83(3) 1_565 25_455

loop_
_geom_bond_atom_site_label_1
_geom_bond_atom_site_label_2
_geom_bond_distance
_geom_bond_site_symmetry_2
Cs1 F2 3.1349(5) 2
Cs1 F2 3.1349(5) .
Cs1 F2 3.1349(5) 3
Cs1 F2 3.1349(5) 2_665
Cs1 F2 3.1349(5) 3_455
Cs1 F2 3.1349(5) 1_545
Cs1 F2 3.1503(17) 26_445
Cs1 F2 3.1503(17) 27
Cs1 F2 3.1503(17) 25_455
Cs1 F1 3.2783(18) 2
Cs1 F1 3.2783(18) 3
Cs1 F1 3.2783(18) .
Cs2 F2 3.0229(16) 1_655
Cs2 F2 3.0229(16) 3
Cs2 F2 3.0229(16) 2_665
Cs2 F1 3.1219(5) 2_655
Cs2 F1 3.1219(5) 1_655
Cs2 F1 3.1219(5) 3
Cs2 F1 3.1219(5) 3_665
Cs2 F1 3.1219(5) .
Cs2 F1 3.1219(5) 2_665
Cs2 F1 3.2256(18) 21_655
Cs2 F1 3.2256(18) 20
Cs2 F1 3.2256(18) 19_665
Mg1 F2 1.9747(16) .
Mg1 F2 1.9747(16) 3_565
Mg1 F2 1.9747(16) 2_665
Mg1 F2 1.9747(16) 25_565
Mg1 F2 1.9747(16) 27
Mg1 F2 1.9748(16) 26_455
Mg2 F1 1.9737(18) 3_565
Mg2 F1 1.9737(18) .
Mg2 F1 1.9737(18) 2_665
Mg2 F2 2.066(2) 3_565
Mg2 F2 2.066(2) .
Mg2 F2 2.066(2) 2_665
Ca1 F1 2.2589(16) 19
Ca1 F1 2.2589(16) .
Ca1 F1 2.2589(16) 21
Ca1 F1 2.2589(16) 3
Ca1 F1 2.2589(16) 20
Ca1 F1 2.2589(16) 2
F1 Cs2 3.1219(5) 1_455
F1 Cs2 3.2256(18) 19_665
F2 Cs2 3.0229(16) 1_455
F2 Cs1 3.1349(5) 1_565
F2 Cs1 3.1503(17) 25_455
